data_7715609
loop_
_publ_author_name
'Barrios, Leon&#xed; A'
'Cap&#xf3;, Nuria'
'Boulehjour, Hanae'
'Reta, Daniel'
'Tejedor, In&#xe9;s'
'Roubeau, Olivier'
'Arom&#xed;, Guillem'

_publ_section_title
;
 Modulated spin dynamics of [Co<sub>2</sub>] coordination helicates
 <i>via</i> differential strand composition.
;
_journal_issue 17
_journal_name_full 'Dalton transactions (Cambridge, England : 2003)'
_journal_page_first 7611
_journal_page_last 7618
_journal_paper_doi 10.1039/d4dt00629a
_journal_volume 53
_journal_year 2024
_chemical_formula_moiety 'C82 H64 Co2 N18, 2(F6 P), F6 Si, 0.415(C7 H8), 3.756(C H4 O)'
_chemical_formula_sum 'C88.67 H82.33 Co2 F18 N18 O3.75 P2 Si'
_chemical_formula_weight 2009.95
_space_group_crystal_system monoclinic
_space_group_IT_number 9
_space_group_name_Hall 'C -2yc'
_space_group_name_H-M_alt 'C 1 c 1'
_atom_sites_solution_hydrogens mixed
_audit_creation_method SHELXL-2018/3
_audit_update_record
;
2024-03-01 deposited with the CCDC.	2024-04-03 downloaded from the CCDC.
;
_cell_angle_alpha 90
_cell_angle_beta 125.705(3)
_cell_angle_gamma 90
_cell_formula_units_Z 4
_cell_length_a 22.5655(10)
_cell_length_b 26.8138(10)
_cell_length_c 17.7992(7)
_cell_measurement_reflns_used 9890
_cell_measurement_temperature 100(2)
_cell_measurement_theta_max 29.03
_cell_measurement_theta_min 2.53
_cell_volume 8745.4(7)
_computing_cell_refinement 'Bruker SAINT'
_computing_data_collection 'Bruker APEX 3'
_computing_data_reduction 'Bruker SAINT'
_computing_structure_refinement 'SHELXL-2018/3 (Sheldrick, 2018)'
_computing_structure_solution 'SHELXT (Sheldrick, 2015)'
_diffrn_ambient_temperature 100(2)
_diffrn_measured_fraction_theta_full 0.999
_diffrn_measured_fraction_theta_max 0.997
_diffrn_measurement_device_type 'Bruker D8 with PHOTON II detector'
_diffrn_measurement_method 'shutterless /f and /w scans'
_diffrn_radiation_monochromator 'silicon 111'
_diffrn_radiation_source 'Advanced Light Source station 12.2.1'
_diffrn_radiation_type synchrotron
_diffrn_radiation_wavelength 0.7288
_diffrn_reflns_av_R_equivalents 0.0448
_diffrn_reflns_av_unetI/netI 0.0300
_diffrn_reflns_Laue_measured_fraction_full 0.999
_diffrn_reflns_Laue_measured_fraction_max 0.997
_diffrn_reflns_limit_h_max 30
_diffrn_reflns_limit_h_min -30
_diffrn_reflns_limit_k_max 35
_diffrn_reflns_limit_k_min -35
_diffrn_reflns_limit_l_max 23
_diffrn_reflns_limit_l_min -23
_diffrn_reflns_number 144366
_diffrn_reflns_point_group_measured_fraction_full 0.999
_diffrn_reflns_point_group_measured_fraction_max 0.996
_diffrn_reflns_theta_full 25.930
_diffrn_reflns_theta_max 29.222
_diffrn_reflns_theta_min 2.420
_exptl_absorpt_coefficient_mu 0.565
_exptl_absorpt_correction_T_max 0.746
_exptl_absorpt_correction_T_min 0.689
_exptl_absorpt_correction_type multi-scan
_exptl_absorpt_process_details 'SADABS-2016/2 - Bruker AXS'
_exptl_crystal_colour orange
_exptl_crystal_density_diffrn 1.527
_exptl_crystal_description rod
_exptl_crystal_F_000 4121
_exptl_crystal_size_max 0.133
_exptl_crystal_size_mid 0.048
_exptl_crystal_size_min 0.012
_refine_diff_density_max 1.194
_refine_diff_density_min -0.883
_refine_diff_density_rms 0.078
_refine_ls_abs_structure_details
;
 Refined as an inversion twin.
;
_refine_ls_abs_structure_Flack 0.506(11)
_refine_ls_extinction_method none
_refine_ls_goodness_of_fit_ref 1.037
_refine_ls_hydrogen_treatment constr
_refine_ls_matrix_type full
_refine_ls_number_parameters 1269
_refine_ls_number_reflns 21947
_refine_ls_number_restraints 250
_refine_ls_restrained_S_all 1.055
_refine_ls_R_factor_all 0.0482
_refine_ls_R_factor_gt 0.0450
_refine_ls_shift/su_max 0.001
_refine_ls_shift/su_mean 0.000
_refine_ls_structure_factor_coef Fsqd
_refine_ls_weighting_details 'w=1/[\s^2^(Fo^2^)+(0.0878P)^2^+6.0248P] where P=(Fo^2^+2Fc^2^)/3'
_refine_ls_weighting_scheme calc
_refine_ls_wR_factor_gt 0.1251
_refine_ls_wR_factor_ref 0.1281
_reflns_Friedel_coverage 0.996
_reflns_Friedel_fraction_full 0.999
_reflns_Friedel_fraction_max 0.995
_reflns_number_gt 20567
_reflns_number_total 21947
_reflns_threshold_expression 'I > 2\s(I)'
_cod_data_source_file d4dt00629a2.cif
_cod_data_source_block nc16b
_cod_depositor_comments 'Adding full bibliography for 7715609--7715610.cif.'
_cod_original_cell_volume 8745.3(7)
_cod_original_sg_symbol_H-M 'C c'
_cod_database_code 7715609
_shelx_shelxl_version_number 2018/3
_shelx_space_group_comment
;
The symmetry employed for this shelxl refinement is uniquely defined
by the following loop, which should always be used as a source of
symmetry information in preference to the above space-group names.
They are only intended as comments.
;
_shelx_estimated_absorpt_t_min 0.929
_shelx_estimated_absorpt_t_max 0.993

loop_
_space_group_symop_operation_xyz
'x, y, z'
'x, -y, z+1/2'
'x+1/2, y+1/2, z'
'x+1/2, -y+1/2, z+1/2'

loop_
_atom_site_label
_atom_site_type_symbol
_atom_site_fract_x
_atom_site_fract_y
_atom_site_fract_z
_atom_site_U_iso_or_equiv
_atom_site_adp_type
_atom_site_occupancy
_atom_site_site_symmetry_order
_atom_site_calc_flag
_atom_site_refinement_flags_posn
_atom_site_refinement_flags_adp
_atom_site_refinement_flags_occupancy
_atom_site_disorder_assembly
_atom_site_disorder_group
Co1 Co 0.24007(2) 0.57736(2) 0.64856(3) 0.02208(11) Uani 1 1 d . . . . .
Co2 Co 0.64607(2) 0.57452(2) 0.56355(3) 0.02176(11) Uani 1 1 d . . . . .
N1 N 0.16288(18) 0.51738(12) 0.5733(2) 0.0271(6) Uani 1 1 d . . . . .
N2 N 0.21697(17) 0.58122(11) 0.5141(2) 0.0218(6) Uani 1 1 d . . . . .
N3 N 0.23088(17) 0.61231(11) 0.4670(2) 0.0228(6) Uani 1 1 d . . . . .
H3A H 0.267462 0.633570 0.493258 0.027 Uiso 1 1 calc R U . . .
N4 N 0.51840(17) 0.65694(11) 0.4625(2) 0.0224(6) Uani 1 1 d . . . . .
H4B H 0.482901 0.639047 0.455756 0.027 Uiso 1 1 calc R U . . .
N5 N 0.58767(17) 0.64071(12) 0.5052(2) 0.0242(6) Uani 1 1 d . . . . .
N6 N 0.72510(19) 0.62369(13) 0.5724(2) 0.0275(6) Uani 1 1 d . . . . .
N7 N 0.15143(18) 0.62639(13) 0.6161(2) 0.0268(6) Uani 1 1 d . . . . .
N8 N 0.28960(17) 0.64833(12) 0.6844(2) 0.0231(6) Uani 1 1 d . . . . .
N9 N 0.35545(17) 0.66939(12) 0.7221(2) 0.0240(6) Uani 1 1 d . . . . .
H9A H 0.394202 0.652823 0.735603 0.029 Uiso 1 1 calc R U . . .
N10 N 0.65022(17) 0.63584(11) 0.7229(2) 0.0226(6) Uani 1 1 d . . . . .
H10B H 0.611017 0.654334 0.687577 0.027 Uiso 1 1 calc R U . . .
N11 N 0.66804(17) 0.59678(11) 0.6920(2) 0.0224(6) Uani 1 1 d . . . . .
N12 N 0.73182(18) 0.52394(13) 0.6629(2) 0.0265(6) Uani 1 1 d . . . . .
N13 N 0.25763(18) 0.55241(12) 0.7752(2) 0.0247(6) Uani 1 1 d . . . . .
N14 N 0.33453(18) 0.53223(12) 0.7117(2) 0.0242(6) Uani 1 1 d . . . . .
N15 N 0.37288(18) 0.51190(12) 0.6841(2) 0.0254(6) Uani 1 1 d . . . . .
H15A H 0.375152 0.524588 0.640252 0.030 Uiso 1 1 calc R U . . .
N16 N 0.53989(18) 0.50652(12) 0.5793(2) 0.0260(6) Uani 1 1 d . . . . .
H16B H 0.533743 0.526053 0.613938 0.031 Uiso 1 1 calc R U . . .
N17 N 0.56346(17) 0.52263(12) 0.5300(2) 0.0239(6) Uani 1 1 d . . . . .
N18 N 0.62944(17) 0.53391(12) 0.4499(2) 0.0239(6) Uani 1 1 d . . . . .
C1 C 0.1383(2) 0.48370(15) 0.6057(3) 0.0322(8) Uani 1 1 d . . . . .
H1A H 0.161636 0.481769 0.670496 0.039 Uiso 1 1 calc R U . . .
C2 C 0.0803(3) 0.45177(16) 0.5479(4) 0.0367(9) Uani 1 1 d . . . . .
H2A H 0.064893 0.428677 0.573769 0.044 Uiso 1 1 calc R U . . .
C3 C 0.0452(2) 0.45337(15) 0.4540(3) 0.0335(9) Uani 1 1 d . . . . .
C4 C 0.0709(2) 0.48743(15) 0.4192(3) 0.0308(8) Uani 1 1 d . . . . .
H4A H 0.048872 0.489275 0.354680 0.037 Uiso 1 1 calc R U . . .
C5 C 0.1292(2) 0.51849(13) 0.4809(3) 0.0252(7) Uani 1 1 d . . . . .
C6 C 0.15736(19) 0.55555(13) 0.4495(2) 0.0231(7) Uani 1 1 d . . . . .
C7 C 0.1333(2) 0.57055(13) 0.3605(3) 0.0252(7) Uani 1 1 d . . . . .
H7A H 0.092408 0.558256 0.303105 0.030 Uiso 1 1 calc R U . . .
C8 C 0.18178(19) 0.60705(13) 0.3742(2) 0.0235(7) Uani 1 1 d . . . . .
C9 C 0.1820(2) 0.63910(14) 0.3070(2) 0.0259(7) Uani 1 1 d . . . . .
C10 C 0.1178(2) 0.64519(16) 0.2191(3) 0.0304(8) Uani 1 1 d . . . . .
H10A H 0.075377 0.626977 0.201484 0.036 Uiso 1 1 calc R U . . .
C11 C 0.1156(2) 0.67780(19) 0.1572(3) 0.0375(9) Uani 1 1 d . . . . .
H11A H 0.071653 0.681631 0.096886 0.045 Uiso 1 1 calc R U . . .
C12 C 0.1769(2) 0.70485(16) 0.1825(3) 0.0328(8) Uani 1 1 d . . . . .
H12A H 0.174681 0.727552 0.139896 0.039 Uiso 1 1 calc R U . . .
C13 C 0.2418(2) 0.69888(14) 0.2700(3) 0.0271(7) Uani 1 1 d . . . . .
C14 C 0.2442(2) 0.66544(13) 0.3316(3) 0.0242(7) Uani 1 1 d . . . . .
H14A H 0.288605 0.660527 0.390904 0.029 Uiso 1 1 calc R U . . .
C15 C 0.3083(2) 0.72715(14) 0.2995(2) 0.0257(7) Uani 1 1 d . . . . .
C16 C 0.3060(2) 0.77862(14) 0.2846(3) 0.0292(8) Uani 1 1 d . . . . .
H16A H 0.260362 0.795415 0.250337 0.035 Uiso 1 1 calc R U . . .
C17 C 0.3696(2) 0.80525(15) 0.3192(3) 0.0330(8) Uani 1 1 d . . . . .
H17A H 0.367157 0.840260 0.309599 0.040 Uiso 1 1 calc R U . . .
C18 C 0.4367(2) 0.78166(14) 0.3677(3) 0.0304(8) Uani 1 1 d . . . . .
H18A H 0.480043 0.800255 0.391358 0.037 Uiso 1 1 calc R U . . .
C19 C 0.4400(2) 0.72968(13) 0.3816(3) 0.0250(7) Uani 1 1 d . . . . .
C20 C 0.3755(2) 0.70339(13) 0.3473(3) 0.0249(7) Uani 1 1 d . . . . .
H20A H 0.377764 0.668396 0.357049 0.030 Uiso 1 1 calc R U . . .
C21 C 0.5105(2) 0.70418(13) 0.4313(3) 0.0244(7) Uani 1 1 d . . . . .
C22 C 0.5776(2) 0.71907(15) 0.4541(3) 0.0278(7) Uani 1 1 d . . . . .
H22A H 0.589869 0.750363 0.441543 0.033 Uiso 1 1 calc R U . . .
C23 C 0.6237(2) 0.67830(14) 0.4997(2) 0.0240(7) Uani 1 1 d . . . . .
C24 C 0.7018(2) 0.67085(15) 0.5434(3) 0.0271(7) Uani 1 1 d . . . . .
C25 C 0.7483(2) 0.70916(17) 0.5568(3) 0.0340(8) Uani 1 1 d . . . . .
H25A H 0.730074 0.742032 0.536607 0.041 Uiso 1 1 calc R U . . .
C26 C 0.8217(3) 0.6988(2) 0.6001(3) 0.0402(10) Uani 1 1 d . . . . .
C27 C 0.8447(3) 0.6503(2) 0.6250(3) 0.0401(10) Uani 1 1 d . . . . .
H27A H 0.894164 0.641739 0.651906 0.048 Uiso 1 1 calc R U . . .
C28 C 0.7954(2) 0.61372(17) 0.6106(3) 0.0335(8) Uani 1 1 d . . . . .
H28A H 0.812202 0.580399 0.628458 0.040 Uiso 1 1 calc R U . . .
C29 C -0.0180(3) 0.42005(19) 0.3897(4) 0.0470(12) Uani 1 1 d . . . . .
H29A H -0.057417 0.439781 0.338159 0.071 Uiso 1 1 calc R U . . .
H29B H -0.035384 0.404277 0.423080 0.071 Uiso 1 1 calc R U . . .
H29C H -0.002451 0.394245 0.365556 0.071 Uiso 1 1 calc R U . . .
C30 C 0.8744(3) 0.7409(3) 0.6217(4) 0.0561(15) Uani 1 1 d . . . . .
H30A H 0.869404 0.767170 0.655827 0.084 Uiso 1 1 calc R U . . .
H30B H 0.863480 0.754572 0.563771 0.084 Uiso 1 1 calc R U . . .
H30C H 0.924521 0.728047 0.659316 0.084 Uiso 1 1 calc R U . . .
C31 C 0.0809(2) 0.61419(18) 0.5767(3) 0.0358(9) Uani 1 1 d . . . . .
H31A H 0.067356 0.579995 0.567072 0.043 Uiso 1 1 calc R U . . .
C32 C 0.0278(2) 0.65005(19) 0.5498(3) 0.0371(9) Uani 1 1 d . . . . .
H32A H -0.021181 0.640112 0.522722 0.045 Uiso 1 1 calc R U . . .
C33 C 0.0455(2) 0.70013(18) 0.5622(3) 0.0348(9) Uani 1 1 d . . . . .
C34 C 0.1185(2) 0.71262(16) 0.6055(3) 0.0320(8) Uani 1 1 d . . . . .
H34A H 0.133360 0.746558 0.616819 0.038 Uiso 1 1 calc R U . . .
C35 C 0.1694(2) 0.67485(14) 0.6322(3) 0.0255(7) Uani 1 1 d . . . . .
C36 C 0.2462(2) 0.68600(14) 0.6755(2) 0.0238(7) Uani 1 1 d . . . . .
C37 C 0.2852(2) 0.73020(14) 0.7086(3) 0.0259(7) Uani 1 1 d . . . . .
H37A H 0.267470 0.761800 0.711388 0.031 Uiso 1 1 calc R U . . .
C38 C 0.3554(2) 0.71878(13) 0.7369(3) 0.0248(7) Uani 1 1 d . . . . .
C39 C 0.4184(2) 0.75119(14) 0.7730(3) 0.0276(7) Uani 1 1 d . . . . .
C40 C 0.4088(3) 0.80297(15) 0.7697(4) 0.0378(10) Uani 1 1 d . . . . .
H40A H 0.361701 0.816523 0.743870 0.045 Uiso 1 1 calc R U . . .
C41 C 0.4683(3) 0.83437(17) 0.8042(4) 0.0445(11) Uani 1 1 d . . . . .
H41A H 0.461816 0.869462 0.802480 0.053 Uiso 1 1 calc R U . . .
C42 C 0.5362(3) 0.81517(16) 0.8409(4) 0.0386(10) Uani 1 1 d . . . . .
H42A H 0.576560 0.837098 0.864798 0.046 Uiso 1 1 calc R U . . .
C43 C 0.5470(2) 0.76364(15) 0.8435(3) 0.0293(8) Uani 1 1 d . . . . .
C44 C 0.4876(2) 0.73219(14) 0.8099(3) 0.0276(7) Uani 1 1 d . . . . .
H44A H 0.494432 0.697111 0.812262 0.033 Uiso 1 1 calc R U . . .
C45 C 0.6198(2) 0.74361(15) 0.8778(3) 0.0289(8) Uani 1 1 d . . . . .
C46 C 0.6837(2) 0.76387(17) 0.9552(3) 0.0339(9) Uani 1 1 d . . . . .
H46A H 0.680780 0.791039 0.987116 0.041 Uiso 1 1 calc R U . . .
C47 C 0.7514(2) 0.74474(17) 0.9858(3) 0.0341(9) Uani 1 1 d . . . . .
H47A H 0.794413 0.759187 1.037952 0.041 Uiso 1 1 calc R U . . .
C48 C 0.7566(2) 0.70488(16) 0.9411(3) 0.0308(8) Uani 1 1 d . . . . .
H48A H 0.803060 0.691606 0.962835 0.037 Uiso 1 1 calc R U . . .
C49 C 0.6934(2) 0.68410(14) 0.8638(3) 0.0268(7) Uani 1 1 d . . . . .
C50 C 0.6251(2) 0.70342(14) 0.8326(3) 0.0268(7) Uani 1 1 d . . . . .
H50A H 0.582162 0.689070 0.780184 0.032 Uiso 1 1 calc R U . . .
C51 C 0.6999(2) 0.64310(15) 0.8145(3) 0.0261(7) Uani 1 1 d . . . . .
C52 C 0.7532(2) 0.60728(15) 0.8446(3) 0.0274(7) Uani 1 1 d . . . . .
H52A H 0.795927 0.602616 0.905575 0.033 Uiso 1 1 calc R U . . .
C53 C 0.7307(2) 0.57942(13) 0.7660(3) 0.0236(7) Uani 1 1 d . . . . .
C54 C 0.7621(2) 0.53526(15) 0.7521(3) 0.0266(7) Uani 1 1 d . . . . .
C55 C 0.8180(2) 0.50822(17) 0.8245(3) 0.0344(9) Uani 1 1 d . . . . .
H55A H 0.837967 0.517559 0.886492 0.041 Uiso 1 1 calc R U . . .
C56 C 0.8453(3) 0.46671(18) 0.8062(3) 0.0400(10) Uani 1 1 d . . . . .
C57 C 0.8143(3) 0.45562(18) 0.7152(3) 0.0402(10) Uani 1 1 d . . . . .
H57A H 0.831597 0.427853 0.699978 0.048 Uiso 1 1 calc R U . . .
C58 C 0.7581(2) 0.48454(15) 0.6453(3) 0.0317(8) Uani 1 1 d . . . . .
H58A H 0.737526 0.476069 0.582733 0.038 Uiso 1 1 calc R U . . .
C59 C -0.0110(3) 0.7409(2) 0.5288(4) 0.0467(11) Uani 1 1 d . . . . .
H59A H -0.000138 0.760688 0.581727 0.070 Uiso 1 1 calc R U . . .
H59B H -0.059514 0.725920 0.497745 0.070 Uiso 1 1 calc R U . . .
H59C H -0.009814 0.762512 0.485253 0.070 Uiso 1 1 calc R U . . .
C60 C 0.9077(3) 0.4371(2) 0.8839(4) 0.0581(16) Uani 1 1 d . . . . .
H60A H 0.916954 0.447495 0.942597 0.087 Uiso 1 1 calc R U . . .
H60B H 0.951531 0.442940 0.885902 0.087 Uiso 1 1 calc R U . . .
H60C H 0.895469 0.401533 0.873781 0.087 Uiso 1 1 calc R U . . .
C61 C 0.2194(2) 0.56690(15) 0.8070(3) 0.0283(7) Uani 1 1 d . . . . .
H61A H 0.185118 0.593212 0.776239 0.034 Uiso 1 1 calc R U . . .
C62 C 0.2281(2) 0.54481(16) 0.8840(3) 0.0309(8) Uani 1 1 d . . . . .
H62A H 0.200464 0.555819 0.905500 0.037 Uiso 1 1 calc R U . . .
C63 C 0.2776(2) 0.50688(16) 0.9274(3) 0.0302(8) Uani 1 1 d . . . . .
H63A H 0.283906 0.490763 0.979199 0.036 Uiso 1 1 calc R U . . .
C64 C 0.3185(2) 0.49187(15) 0.8963(3) 0.0278(7) Uani 1 1 d . . . . .
H64A H 0.353628 0.465994 0.926846 0.033 Uiso 1 1 calc R U . . .
C65 C 0.3069(2) 0.51547(14) 0.8198(3) 0.0240(7) Uani 1 1 d . . . . .
C66 C 0.3452(2) 0.50232(14) 0.7791(2) 0.0245(7) Uani 1 1 d . . . . .
C67 C 0.3915(2) 0.46249(13) 0.7941(3) 0.0249(7) Uani 1 1 d . . . . .
H67A H 0.408137 0.436285 0.837936 0.030 Uiso 1 1 calc R U . . .
C68 C 0.4077(2) 0.46988(13) 0.7307(3) 0.0242(7) Uani 1 1 d . . . . .
C69 C 0.4502(2) 0.44059(14) 0.7079(3) 0.0258(7) Uani 1 1 d . . . . .
C70 C 0.4742(2) 0.39240(15) 0.7427(3) 0.0324(8) Uani 1 1 d . . . . .
H70A H 0.464867 0.378512 0.783973 0.039 Uiso 1 1 calc R U . . .
C71 C 0.5116(3) 0.36495(16) 0.7166(3) 0.0374(9) Uani 1 1 d . . . . .
H71A H 0.526920 0.332009 0.739685 0.045 Uiso 1 1 calc R U . . .
C72 C 0.5270(3) 0.38437(15) 0.6581(3) 0.0342(8) Uani 1 1 d . . . . .
H72A H 0.552625 0.365000 0.640882 0.041 Uiso 1 1 calc R U . . .
C73 C 0.5047(2) 0.43273(14) 0.6244(3) 0.0275(7) Uani 1 1 d . . . . .
C74 C 0.4657(2) 0.46003(13) 0.6485(3) 0.0251(7) Uani 1 1 d . . . . .
H74A H 0.449317 0.492614 0.623995 0.030 Uiso 1 1 calc R U . . .
C75 C 0.5266(2) 0.45734(14) 0.5701(3) 0.0259(7) Uani 1 1 d . . . . .
C76 C 0.5419(2) 0.44005(14) 0.5094(3) 0.0262(7) Uani 1 1 d . . . . .
H76A H 0.537802 0.406821 0.488369 0.031 Uiso 1 1 calc R U . . .
C77 C 0.5647(2) 0.48209(13) 0.4862(3) 0.0240(7) Uani 1 1 d . . . . .
C78 C 0.5933(2) 0.49013(14) 0.4320(2) 0.0243(7) Uani 1 1 d . . . . .
C79 C 0.5866(2) 0.45596(15) 0.3689(3) 0.0283(7) Uani 1 1 d . . . . .
H79A H 0.560994 0.425507 0.357002 0.034 Uiso 1 1 calc R U . . .
C80 C 0.6183(2) 0.46750(17) 0.3238(3) 0.0315(8) Uani 1 1 d . . . . .
H80A H 0.615592 0.444372 0.281394 0.038 Uiso 1 1 calc R U . . .
C81 C 0.6539(2) 0.51250(17) 0.3401(3) 0.0315(8) Uani 1 1 d . . . . .
H81A H 0.675131 0.520965 0.308839 0.038 Uiso 1 1 calc R U . . .
C82 C 0.6577(2) 0.54503(15) 0.4037(3) 0.0276(7) Uani 1 1 d . . . . .
H82A H 0.681254 0.576293 0.414682 0.033 Uiso 1 1 calc R U . . .
P1 P 0.73986(10) 0.66069(7) 0.33232(12) 0.0577(4) Uani 1 1 d . . . . .
F7 F 0.7885(3) 0.65958(17) 0.2958(4) 0.0786(12) Uani 1 1 d . . . . .
F8 F 0.6887(3) 0.66157(16) 0.3660(3) 0.0752(11) Uani 1 1 d . . . . .
F9 F 0.7774(3) 0.7116(2) 0.3851(4) 0.1047(18) Uani 1 1 d . . . . .
F10 F 0.7966(3) 0.6280(2) 0.4174(4) 0.1103(19) Uani 1 1 d . . . . .
F11 F 0.7013(3) 0.61078(16) 0.2761(4) 0.0807(12) Uani 1 1 d . . . . .
F12 F 0.6812(3) 0.69220(17) 0.2440(3) 0.0781(12) Uani 1 1 d . . . . .
P2 P 0.93396(10) 0.48414(12) 0.62122(12) 0.0836(7) Uani 1 1 d . U . . .
F13 F 1.0183(2) 0.5001(2) 0.6810(4) 0.0915(13) Uani 1 1 d . U . . .
F14 F 0.9564(3) 0.4340(3) 0.6733(4) 0.1241(18) Uani 1 1 d . U . . .
F15 F 0.8517(3) 0.4705(4) 0.5624(3) 0.149(2) Uani 1 1 d . U . . .
F16 F 0.9397(3) 0.4633(3) 0.5435(4) 0.127(2) Uani 1 1 d . U . . .
F17 F 0.9137(5) 0.5361(4) 0.5720(5) 0.166(2) Uani 1 1 d . U . . .
F18 F 0.9296(3) 0.5082(4) 0.6989(4) 0.139(2) Uani 1 1 d . U . . .
Si1 Si 0.44001(6) 0.62208(3) 0.59926(7) 0.02109(17) Uani 1 1 d . . . . .
F1 F 0.38331(13) 0.57255(8) 0.57372(16) 0.0254(4) Uani 1 1 d . . . . .
F2 F 0.49686(13) 0.66897(9) 0.62163(16) 0.0298(5) Uani 1 1 d . . . . .
F3 F 0.36821(13) 0.66011(8) 0.55437(16) 0.0284(5) Uani 1 1 d . . . . .
F4 F 0.45617(12) 0.62676(8) 0.70452(15) 0.0263(4) Uani 1 1 d . . . . .
F5 F 0.51119(13) 0.58239(9) 0.64615(16) 0.0291(5) Uani 1 1 d . . . . .
F6 F 0.42416(12) 0.61394(9) 0.49401(15) 0.0271(4) Uani 1 1 d . . . . .
C1S C 0.6795(4) 0.6444(2) 0.0598(4) 0.0573(14) Uani 1 1 d . . . . .
H1S1 H 0.716894 0.670211 0.080983 0.086 Uiso 1 1 calc R U . A 1
H1S2 H 0.681842 0.620957 0.019324 0.086 Uiso 1 1 calc R U . A 1
H1S3 H 0.688198 0.626469 0.113313 0.086 Uiso 1 1 calc R U . A 1
O1S O 0.6135(6) 0.6657(4) 0.0129(11) 0.082(4) Uani 0.5 1 d . . P B 1
H1S H 0.600484 0.669464 0.048172 0.123 Uiso 0.5 1 calc R U P B 1
O2S O 0.6364(10) 0.6658(5) 0.0834(13) 0.096(5) Uani 0.5 1 d . . P B 2
H2S H 0.654308 0.659442 0.139059 0.144 Uiso 0.5 1 calc R U P B 2
O3S O 0.9342(3) 0.3362(2) 0.5468(4) 0.0881(16) Uani 1 1 d D U . C 1
H3S H 0.968685 0.354912 0.585408 0.132 Uiso 1 1 calc R U . C 1
C3S C 0.9447(4) 0.2875(3) 0.5865(5) 0.0722(18) Uani 1 1 d D U . C 1
H3S1 H 0.997096 0.280728 0.629790 0.108 Uiso 1 1 calc R U . C 1
H3S2 H 0.922261 0.262426 0.537160 0.108 Uiso 1 1 calc R U . C 1
H3S3 H 0.922035 0.286176 0.619477 0.108 Uiso 1 1 calc R U . C 1
C4S C 0.7619(6) 0.8767(4) 0.5861(8) 0.060(2) Uani 0.5852 1 d D U P D 1
H4S1 H 0.807805 0.860185 0.633579 0.090 Uiso 0.5852 1 d R U P D 1
H4S2 H 0.732355 0.881605 0.609539 0.090 Uiso 0.5852 1 d R U P D 1
H4S3 H 0.772475 0.909085 0.570939 0.090 Uiso 0.5852 1 d R U P D 1
O4S O 0.7234(5) 0.8469(3) 0.5061(6) 0.0638(18) Uani 0.5852 1 d D U P D 1
H4S H 0.750895 0.839220 0.490494 0.096 Uiso 0.5852 1 d R U P D 1
C5S C 0.8467(5) 0.8388(4) 0.4347(6) 0.053(2) Uani 0.5852 1 d D U P E 1
H5S1 H 0.851726 0.874458 0.449184 0.080 Uiso 0.5852 1 d R U P E 1
H5S2 H 0.850256 0.833248 0.383084 0.080 Uiso 0.5852 1 d R U P E 1
H5S3 H 0.885626 0.820348 0.489134 0.080 Uiso 0.5852 1 d R U P E 1
O5S O 0.7841(5) 0.8233(3) 0.4119(6) 0.072(2) Uani 0.5852 1 d D U P E 1
H5S H 0.751067 0.834355 0.359321 0.109 Uiso 0.5852 1 d R U P E 1
O6S O 0.5838(6) 0.8304(4) 0.3673(7) 0.078(2) Uani 0.5852 1 d D U P F 1
H6S H 0.624137 0.840390 0.413756 0.117 Uiso 0.5852 1 d R U P F 1
C6S C 0.5896(10) 0.8198(9) 0.2985(12) 0.109(4) Uani 0.5852 1 d D U P F 1
H6S1 H 0.634751 0.834383 0.312159 0.164 Uiso 0.5852 1 d R U P F 1
H6S2 H 0.547771 0.833243 0.239759 0.164 Uiso 0.5852 1 d R U P F 1
H6S3 H 0.591101 0.783503 0.293699 0.164 Uiso 0.5852 1 d R U P F 1
C11S C 0.7009(6) 0.8206(4) 0.3809(6) 0.063(2) Uani 0.4148 1 d DG U P G 2
H11B H 0.690872 0.805774 0.326145 0.075 Uiso 0.4148 1 calc R U P G 2
C12S C 0.7716(5) 0.8355(4) 0.4507(7) 0.060(2) Uani 0.4148 1 d G U P G 2
H12B H 0.809816 0.830787 0.443639 0.072 Uiso 0.4148 1 calc R U P G 2
C13S C 0.7863(4) 0.8573(4) 0.5308(6) 0.059(2) Uani 0.4148 1 d G U P G 2
H13A H 0.834605 0.867422 0.578540 0.070 Uiso 0.4148 1 calc R U P G 2
C14S C 0.7304(6) 0.8642(4) 0.5412(6) 0.063(3) Uani 0.4148 1 d G U P G 2
H14B H 0.740451 0.879045 0.595948 0.076 Uiso 0.4148 1 calc R U P G 2
C15S C 0.6597(5) 0.8493(4) 0.4714(8) 0.061(2) Uani 0.4148 1 d DG U P G 2
H15B H 0.621507 0.854033 0.478454 0.073 Uiso 0.4148 1 calc R U P G 2
C16S C 0.6450(4) 0.8276(4) 0.3913(6) 0.069(3) Uani 0.4148 1 d DG U P G 2
C17S C 0.5681(12) 0.8118(7) 0.3165(15) 0.127(7) Uani 0.4148 1 d D U P G 2
H17B H 0.566571 0.797224 0.264879 0.190 Uiso 0.4148 1 calc R U P G 2
H17C H 0.551881 0.787023 0.341297 0.190 Uiso 0.4148 1 calc R U P G 2
H17D H 0.535894 0.840943 0.294611 0.190 Uiso 0.4148 1 calc R U P G 2

loop_
_atom_site_aniso_label
_atom_site_aniso_U_11
_atom_site_aniso_U_22
_atom_site_aniso_U_33
_atom_site_aniso_U_23
_atom_site_aniso_U_13
_atom_site_aniso_U_12
Co1 0.0251(2) 0.0198(2) 0.0238(2) 0.00120(18) 0.01561(19) 0.00050(17)
Co2 0.0251(2) 0.0216(2) 0.0224(2) -0.00120(17) 0.01601(19) 0.00031(18)
N1 0.0308(16) 0.0219(14) 0.0337(16) -0.0013(12) 0.0217(15) -0.0017(12)
N2 0.0249(14) 0.0187(13) 0.0240(14) 0.0011(10) 0.0155(12) 0.0007(10)
N3 0.0253(14) 0.0177(13) 0.0248(14) 0.0016(11) 0.0143(12) -0.0002(11)
N4 0.0247(14) 0.0195(13) 0.0252(14) 0.0018(11) 0.0158(12) -0.0010(11)
N5 0.0259(15) 0.0266(15) 0.0235(14) 0.0009(11) 0.0163(13) -0.0004(12)
N6 0.0283(15) 0.0326(17) 0.0281(15) -0.0018(13) 0.0202(13) -0.0011(13)
N7 0.0252(15) 0.0264(16) 0.0281(15) -0.0022(12) 0.0153(13) 0.0001(12)
N8 0.0224(14) 0.0224(14) 0.0251(14) -0.0015(11) 0.0141(12) -0.0004(11)
N9 0.0234(14) 0.0232(14) 0.0265(14) -0.0019(11) 0.0151(12) 0.0016(11)
N10 0.0247(14) 0.0221(14) 0.0245(14) -0.0037(11) 0.0163(12) -0.0004(11)
N11 0.0259(14) 0.0203(14) 0.0238(14) -0.0023(11) 0.0161(12) -0.0003(11)
N12 0.0256(15) 0.0285(16) 0.0279(16) -0.0008(12) 0.0171(13) 0.0035(12)
N13 0.0279(15) 0.0252(15) 0.0253(14) -0.0005(12) 0.0181(13) -0.0006(12)
N14 0.0286(15) 0.0240(14) 0.0260(15) 0.0038(11) 0.0194(13) 0.0017(12)
N15 0.0333(16) 0.0233(14) 0.0274(15) 0.0054(12) 0.0221(14) 0.0041(12)
N16 0.0335(16) 0.0246(15) 0.0302(15) -0.0038(12) 0.0245(14) -0.0016(12)
N17 0.0274(15) 0.0225(14) 0.0260(14) -0.0026(11) 0.0180(13) -0.0003(11)
N18 0.0243(14) 0.0277(15) 0.0229(14) 0.0005(11) 0.0156(12) 0.0003(12)
C1 0.038(2) 0.0302(19) 0.037(2) 0.0016(16) 0.0263(18) -0.0052(16)
C2 0.042(2) 0.0254(18) 0.055(3) 0.0021(18) 0.035(2) -0.0036(16)
C3 0.0312(19) 0.0222(17) 0.047(2) -0.0032(16) 0.0231(19) -0.0076(15)
C4 0.0314(19) 0.0249(18) 0.037(2) 0.0000(15) 0.0205(17) -0.0043(15)
C5 0.0265(17) 0.0197(16) 0.0310(18) 0.0023(13) 0.0177(15) 0.0001(13)
C6 0.0239(16) 0.0189(15) 0.0269(17) -0.0007(12) 0.0151(14) -0.0002(12)
C7 0.0251(16) 0.0219(16) 0.0261(17) -0.0004(13) 0.0136(14) 0.0001(13)
C8 0.0233(16) 0.0224(15) 0.0217(15) 0.0005(12) 0.0113(13) -0.0008(13)
C9 0.0261(17) 0.0254(17) 0.0217(16) 0.0011(13) 0.0115(14) 0.0005(13)
C10 0.0261(18) 0.0337(19) 0.0216(16) 0.0003(14) 0.0084(15) -0.0013(14)
C11 0.031(2) 0.047(2) 0.0220(17) 0.0074(16) 0.0088(16) 0.0006(17)
C12 0.035(2) 0.036(2) 0.0245(18) 0.0080(15) 0.0160(16) 0.0024(16)
C13 0.0334(19) 0.0249(17) 0.0253(17) 0.0032(13) 0.0184(16) 0.0017(14)
C14 0.0265(16) 0.0220(16) 0.0221(15) 0.0024(12) 0.0132(14) 0.0007(13)
C15 0.0327(18) 0.0237(16) 0.0222(16) 0.0021(13) 0.0169(15) -0.0010(14)
C16 0.035(2) 0.0234(17) 0.0328(19) 0.0068(14) 0.0216(17) 0.0069(14)
C17 0.042(2) 0.0203(17) 0.041(2) 0.0077(15) 0.0269(19) 0.0054(15)
C18 0.036(2) 0.0214(17) 0.038(2) 0.0048(14) 0.0237(18) -0.0004(14)
C19 0.0320(18) 0.0208(16) 0.0282(17) 0.0011(13) 0.0210(15) 0.0001(13)
C20 0.0329(18) 0.0185(15) 0.0253(16) 0.0029(13) 0.0180(15) 0.0000(13)
C21 0.0341(18) 0.0202(16) 0.0252(16) -0.0008(13) 0.0208(15) -0.0025(13)
C22 0.0345(19) 0.0259(17) 0.0277(17) -0.0006(14) 0.0208(16) -0.0047(14)
C23 0.0285(17) 0.0236(16) 0.0231(16) -0.0022(13) 0.0169(14) -0.0033(13)
C24 0.0294(18) 0.0311(19) 0.0247(17) -0.0001(14) 0.0179(15) -0.0033(14)
C25 0.033(2) 0.037(2) 0.035(2) 0.0016(17) 0.0217(18) -0.0088(17)
C26 0.035(2) 0.054(3) 0.034(2) 0.0010(19) 0.0212(18) -0.0119(19)
C27 0.030(2) 0.058(3) 0.037(2) 0.004(2) 0.0219(19) -0.0013(19)
C28 0.031(2) 0.039(2) 0.034(2) 0.0022(17) 0.0209(17) 0.0019(17)
C29 0.037(2) 0.040(3) 0.059(3) -0.006(2) 0.025(2) -0.0171(19)
C30 0.038(3) 0.068(4) 0.060(3) 0.012(3) 0.027(2) -0.017(2)
C31 0.0294(19) 0.037(2) 0.039(2) -0.0083(17) 0.0192(18) -0.0045(17)
C32 0.0241(18) 0.044(2) 0.039(2) -0.0101(18) 0.0160(17) -0.0002(16)
C33 0.0284(19) 0.044(2) 0.034(2) 0.0010(17) 0.0196(17) 0.0099(17)
C34 0.0327(19) 0.0299(19) 0.035(2) -0.0003(16) 0.0204(17) 0.0043(16)
C35 0.0288(18) 0.0267(17) 0.0242(16) 0.0010(13) 0.0172(15) 0.0024(14)
C36 0.0283(17) 0.0228(16) 0.0240(16) 0.0039(13) 0.0173(15) 0.0052(13)
C37 0.0302(18) 0.0211(16) 0.0330(18) 0.0015(14) 0.0222(16) 0.0026(13)
C38 0.0308(18) 0.0215(16) 0.0283(17) -0.0026(13) 0.0207(15) -0.0003(13)
C39 0.0357(19) 0.0233(17) 0.0335(19) -0.0056(14) 0.0257(17) -0.0032(14)
C40 0.042(2) 0.0238(18) 0.062(3) -0.0055(18) 0.038(2) -0.0009(16)
C41 0.051(3) 0.0253(19) 0.075(3) -0.013(2) 0.047(3) -0.0067(18)
C42 0.044(2) 0.0269(19) 0.059(3) -0.0173(19) 0.039(2) -0.0130(17)
C43 0.037(2) 0.0278(18) 0.0346(19) -0.0114(15) 0.0271(17) -0.0071(15)
C44 0.0348(19) 0.0232(16) 0.0308(18) -0.0081(14) 0.0225(16) -0.0053(14)
C45 0.0337(19) 0.0284(18) 0.0312(18) -0.0108(15) 0.0227(17) -0.0091(15)
C46 0.040(2) 0.036(2) 0.035(2) -0.0148(17) 0.0265(18) -0.0128(17)
C47 0.038(2) 0.035(2) 0.0282(18) -0.0146(16) 0.0190(17) -0.0164(17)
C48 0.0285(18) 0.035(2) 0.0290(18) -0.0068(15) 0.0167(16) -0.0085(15)
C49 0.0291(18) 0.0273(17) 0.0250(16) -0.0071(14) 0.0164(15) -0.0049(14)
C50 0.0302(18) 0.0271(18) 0.0274(17) -0.0097(14) 0.0193(15) -0.0081(14)
C51 0.0261(17) 0.0284(18) 0.0271(17) -0.0060(14) 0.0174(15) -0.0063(14)
C52 0.0253(17) 0.0308(18) 0.0250(16) -0.0046(14) 0.0141(14) -0.0040(14)
C53 0.0237(16) 0.0256(17) 0.0253(17) -0.0002(13) 0.0164(14) -0.0005(13)
C54 0.0263(17) 0.0272(18) 0.0283(18) -0.0021(14) 0.0172(15) -0.0007(14)
C55 0.033(2) 0.035(2) 0.031(2) 0.0007(16) 0.0164(17) 0.0060(16)
C56 0.037(2) 0.036(2) 0.038(2) 0.0043(18) 0.0164(19) 0.0113(18)
C57 0.038(2) 0.035(2) 0.042(2) 0.0001(18) 0.020(2) 0.0155(18)
C58 0.034(2) 0.0283(18) 0.0328(19) -0.0020(15) 0.0192(17) 0.0060(15)
C59 0.035(2) 0.051(3) 0.055(3) 0.002(2) 0.026(2) 0.013(2)
C60 0.055(3) 0.051(3) 0.041(3) 0.002(2) 0.012(2) 0.027(3)
C61 0.0322(19) 0.0277(18) 0.0321(19) 0.0001(15) 0.0227(17) 0.0015(15)
C62 0.0334(19) 0.036(2) 0.0331(19) 0.0000(16) 0.0250(17) 0.0000(16)
C63 0.0339(19) 0.033(2) 0.0293(18) 0.0026(15) 0.0215(16) -0.0029(15)
C64 0.0312(18) 0.0293(18) 0.0277(17) 0.0053(14) 0.0199(16) 0.0024(14)
C65 0.0257(16) 0.0236(16) 0.0250(16) 0.0010(13) 0.0161(14) -0.0021(13)
C66 0.0277(17) 0.0242(16) 0.0237(16) 0.0041(13) 0.0162(14) -0.0008(13)
C67 0.0284(17) 0.0228(16) 0.0263(16) 0.0045(13) 0.0176(14) 0.0018(13)
C68 0.0274(17) 0.0211(16) 0.0258(16) 0.0010(13) 0.0165(14) -0.0009(13)
C69 0.0282(17) 0.0221(16) 0.0293(18) 0.0009(13) 0.0180(15) 0.0009(13)
C70 0.041(2) 0.0266(18) 0.038(2) 0.0072(16) 0.0283(19) 0.0041(16)
C71 0.052(3) 0.0234(18) 0.050(2) 0.0088(17) 0.037(2) 0.0093(17)
C72 0.044(2) 0.0245(18) 0.044(2) 0.0008(16) 0.032(2) 0.0049(16)
C73 0.0329(19) 0.0221(16) 0.0323(19) -0.0009(14) 0.0216(17) -0.0018(14)
C74 0.0312(17) 0.0196(15) 0.0295(17) 0.0020(13) 0.0206(15) 0.0005(13)
C75 0.0274(17) 0.0245(16) 0.0292(17) -0.0017(14) 0.0184(15) 0.0008(13)
C76 0.0306(18) 0.0227(16) 0.0312(18) -0.0033(14) 0.0214(16) -0.0003(14)
C77 0.0269(17) 0.0205(16) 0.0248(16) -0.0040(13) 0.0152(14) -0.0003(13)
C78 0.0244(16) 0.0260(17) 0.0231(16) -0.0013(13) 0.0142(14) 0.0021(13)
C79 0.0261(17) 0.0282(18) 0.0297(18) -0.0074(15) 0.0157(15) -0.0003(14)
C80 0.0306(18) 0.040(2) 0.0247(17) -0.0044(15) 0.0166(15) 0.0055(16)
C81 0.0326(19) 0.041(2) 0.0275(18) -0.0015(16) 0.0214(16) 0.0016(16)
C82 0.0310(18) 0.0309(18) 0.0270(17) 0.0001(14) 0.0204(15) 0.0010(14)
P1 0.0668(9) 0.0629(9) 0.0565(8) 0.0108(7) 0.0434(8) -0.0048(7)
F7 0.091(3) 0.074(3) 0.095(3) 0.025(2) 0.068(3) 0.006(2)
F8 0.105(3) 0.074(3) 0.076(3) -0.005(2) 0.069(3) -0.020(2)
F9 0.119(4) 0.115(4) 0.108(4) -0.036(3) 0.082(4) -0.058(4)
F10 0.108(4) 0.136(5) 0.090(3) 0.051(3) 0.060(3) 0.019(4)
F11 0.113(3) 0.064(2) 0.105(3) -0.008(2) 0.086(3) -0.016(2)
F12 0.086(3) 0.079(3) 0.080(3) 0.031(2) 0.055(2) 0.009(2)
P2 0.0553(9) 0.157(2) 0.0400(8) 0.0239(9) 0.0284(7) 0.0443(11)
F13 0.0653(18) 0.125(4) 0.085(3) 0.051(2) 0.0444(18) 0.0324(19)
F14 0.083(3) 0.171(4) 0.069(3) 0.036(3) 0.016(2) -0.016(3)
F15 0.0517(18) 0.331(8) 0.050(2) -0.024(3) 0.0209(17) 0.035(3)
F16 0.088(3) 0.244(6) 0.064(2) 0.024(3) 0.053(2) 0.071(4)
F17 0.159(5) 0.206(4) 0.103(4) 0.085(4) 0.060(4) 0.122(4)
F18 0.081(3) 0.277(7) 0.065(3) -0.031(3) 0.047(2) 0.001(4)
Si1 0.0242(4) 0.0189(4) 0.0207(4) -0.0002(4) 0.0134(3) -0.0004(4)
F1 0.0298(11) 0.0237(10) 0.0245(11) 0.0002(8) 0.0169(9) -0.0028(8)
F2 0.0294(11) 0.0262(11) 0.0316(11) -0.0007(9) 0.0165(10) -0.0029(9)
F3 0.0272(11) 0.0222(10) 0.0293(11) 0.0009(8) 0.0128(9) 0.0014(8)
F4 0.0298(11) 0.0266(11) 0.0243(10) -0.0018(8) 0.0168(9) 0.0024(8)
F5 0.0307(12) 0.0286(11) 0.0275(11) -0.0006(9) 0.0168(10) 0.0068(9)
F6 0.0313(11) 0.0295(11) 0.0234(10) -0.0011(8) 0.0175(9) -0.0058(9)
C1S 0.068(4) 0.048(3) 0.056(3) -0.003(2) 0.036(3) -0.011(3)
O1S 0.072(7) 0.045(5) 0.116(10) 0.023(6) 0.048(7) -0.005(5)
O2S 0.145(14) 0.042(6) 0.149(14) -0.015(8) 0.112(14) -0.006(7)
O3S 0.069(3) 0.090(4) 0.078(4) -0.001(3) 0.028(3) 0.002(3)
C3S 0.049(3) 0.093(4) 0.063(4) -0.004(3) 0.026(3) -0.002(3)
C4S 0.055(5) 0.055(5) 0.059(5) 0.001(4) 0.026(4) -0.012(4)
O4S 0.072(4) 0.066(5) 0.066(4) -0.008(3) 0.048(4) -0.009(4)
C5S 0.059(4) 0.055(5) 0.033(4) 0.007(3) 0.019(4) 0.040(4)
O5S 0.080(4) 0.054(4) 0.067(5) 0.006(4) 0.034(4) 0.017(4)
O6S 0.079(5) 0.071(5) 0.089(5) -0.014(4) 0.051(5) -0.022(4)
C6S 0.098(8) 0.160(11) 0.087(7) -0.011(7) 0.064(6) -0.062(8)
C11S 0.088(5) 0.051(6) 0.058(5) 0.010(4) 0.048(4) -0.003(5)
C12S 0.073(4) 0.044(5) 0.066(5) 0.011(4) 0.042(4) 0.017(5)
C13S 0.066(5) 0.047(5) 0.066(5) 0.007(4) 0.040(4) 0.002(5)
C14S 0.076(5) 0.047(6) 0.076(6) 0.007(5) 0.050(4) 0.009(5)
C15S 0.071(5) 0.045(5) 0.089(5) 0.015(5) 0.059(4) 0.004(5)
C16S 0.079(5) 0.060(6) 0.075(5) 0.011(4) 0.048(4) -0.014(5)
C17S 0.091(6) 0.144(13) 0.115(10) -0.012(10) 0.043(7) -0.042(10)

loop_
_atom_type_symbol
_atom_type_description
_atom_type_scat_dispersion_real
_atom_type_scat_dispersion_imag
_atom_type_scat_source
C C 0.0037 0.0017 'XDISP Program in WinGX L.J. Farrugia, J.Appl.Cryst. 2012,45,849-854'
H H 0.0000 0.0000 'XDISP Program in WinGX L.J. Farrugia, J.Appl.Cryst. 2012,45,849-854'
Co Co 0.3576 1.0111 'XDISP Program in WinGX L.J. Farrugia, J.Appl.Cryst. 2012,45,849-854'
F F 0.0189 0.0109 'XDISP Program in WinGX L.J. Farrugia, J.Appl.Cryst. 2012,45,849-854'
N N 0.0070 0.0034 'XDISP Program in WinGX L.J. Farrugia, J.Appl.Cryst. 2012,45,849-854'
O O 0.0086 0.0064 'XDISP Program in WinGX L.J. Farrugia, J.Appl.Cryst. 2012,45,849-854'
P P 0.1088 0.1017 'XDISP Program in WinGX L.J. Farrugia, J.Appl.Cryst. 2012,45,849-854'
Si Si 0.0753 0.0744 'XDISP Program in WinGX L.J. Farrugia, J.Appl.Cryst. 2012,45,849-854'

loop_
_geom_angle_atom_site_label_1
_geom_angle_atom_site_label_2
_geom_angle_atom_site_label_3
_geom_angle
_geom_angle_site_symmetry_1
_geom_angle_site_symmetry_3
_geom_angle_publ_flag
N8 Co1 N14 99.42(12) . . ?
N8 Co1 N2 92.00(12) . . ?
N14 Co1 N2 97.71(12) . . ?
N8 Co1 N13 102.85(12) . . ?
N14 Co1 N13 75.74(12) . . ?
N2 Co1 N13 164.50(12) . . ?
N8 Co1 N1 161.86(13) . . ?
N14 Co1 N1 95.80(13) . . ?
N2 Co1 N1 76.15(12) . . ?
N13 Co1 N1 90.39(13) . . ?
N8 Co1 N7 77.14(12) . . ?
N14 Co1 N7 166.92(13) . . ?
N2 Co1 N7 95.04(12) . . ?
N13 Co1 N7 92.59(13) . . ?
N1 Co1 N7 90.09(13) . . ?
N5 Co2 N17 102.84(12) . . ?
N5 Co2 N11 88.83(12) . . ?
N17 Co2 N11 95.89(12) . . ?
N5 Co2 N18 104.59(12) . . ?
N17 Co2 N18 75.95(12) . . ?
N11 Co2 N18 165.47(12) . . ?
N5 Co2 N6 76.77(13) . . ?
N17 Co2 N6 169.13(12) . . ?
N11 Co2 N6 94.96(12) . . ?
N18 Co2 N6 93.55(12) . . ?
N5 Co2 N12 159.85(13) . . ?
N17 Co2 N12 92.22(13) . . ?
N11 Co2 N12 76.22(12) . . ?
N18 Co2 N12 91.90(12) . . ?
N6 Co2 N12 90.94(13) . . ?
C5 N1 C1 117.0(3) . . ?
C5 N1 Co1 114.5(2) . . ?
C1 N1 Co1 127.9(3) . . ?
C6 N2 N3 105.4(3) . . ?
C6 N2 Co1 113.8(2) . . ?
N3 N2 Co1 137.5(2) . . ?
N2 N3 C8 111.9(3) . . ?
N2 N3 H3A 124.0 . . ?
C8 N3 H3A 124.0 . . ?
N5 N4 C21 111.4(3) . . ?
N5 N4 H4B 124.3 . . ?
C21 N4 H4B 124.3 . . ?
C23 N5 N4 105.7(3) . . ?
C23 N5 Co2 116.3(3) . . ?
N4 N5 Co2 137.8(2) . . ?
C28 N6 C24 117.5(4) . . ?
C28 N6 Co2 127.0(3) . . ?
C24 N6 Co2 115.2(3) . . ?
C35 N7 C31 117.6(4) . . ?
C35 N7 Co1 114.4(3) . . ?
C31 N7 Co1 127.9(3) . . ?
N9 N8 C36 105.0(3) . . ?
N9 N8 Co1 139.9(2) . . ?
C36 N8 Co1 114.8(2) . . ?
N8 N9 C38 112.4(3) . . ?
N8 N9 H9A 123.8 . . ?
C38 N9 H9A 123.8 . . ?
N11 N10 C51 111.7(3) . . ?
N11 N10 H10B 124.1 . . ?
C51 N10 H10B 124.1 . . ?
C53 N11 N10 105.4(3) . . ?
C53 N11 Co2 114.3(2) . . ?
N10 N11 Co2 136.0(2) . . ?
C58 N12 C54 117.8(4) . . ?
C58 N12 Co2 127.6(3) . . ?
C54 N12 Co2 114.6(3) . . ?
C61 N13 C65 118.5(3) . . ?
C61 N13 Co1 125.7(3) . . ?
C65 N13 Co1 115.5(2) . . ?
N15 N14 C66 105.5(3) . . ?
N15 N14 Co1 135.0(2) . . ?
C66 N14 Co1 114.6(2) . . ?
N14 N15 C68 112.7(3) . . ?
N14 N15 H15A 123.6 . . ?
C68 N15 H15A 123.6 . . ?
N17 N16 C75 112.6(3) . . ?
N17 N16 H16B 123.7 . . ?
C75 N16 H16B 123.7 . . ?
N16 N17 C77 105.7(3) . . ?
N16 N17 Co2 130.6(2) . . ?
C77 N17 Co2 112.5(2) . . ?
C82 N18 C78 119.1(3) . . ?
C82 N18 Co2 126.0(3) . . ?
C78 N18 Co2 114.5(2) . . ?
N1 C1 C2 122.7(4) . . ?
N1 C1 H1A 118.7 . . ?
C2 C1 H1A 118.7 . . ?
C3 C2 C1 120.5(4) . . ?
C3 C2 H2A 119.8 . . ?
C1 C2 H2A 119.8 . . ?
C2 C3 C4 117.7(4) . . ?
C2 C3 C29 122.0(4) . . ?
C4 C3 C29 120.3(4) . . ?
C5 C4 C3 118.9(4) . . ?
C5 C4 H4A 120.5 . . ?
C3 C4 H4A 120.5 . . ?
N1 C5 C4 123.2(4) . . ?
N1 C5 C6 114.9(3) . . ?
C4 C5 C6 121.9(4) . . ?
N2 C6 C7 110.8(3) . . ?
N2 C6 C5 117.7(3) . . ?
C7 C6 C5 131.5(3) . . ?
C8 C7 C6 105.1(3) . . ?
C8 C7 H7A 127.5 . . ?
C6 C7 H7A 127.5 . . ?
N3 C8 C7 106.8(3) . . ?
N3 C8 C9 122.7(3) . . ?
C7 C8 C9 130.4(3) . . ?
C10 C9 C14 119.4(4) . . ?
C10 C9 C8 119.1(3) . . ?
C14 C9 C8 121.4(3) . . ?
C11 C10 C9 120.0(4) . . ?
C11 C10 H10A 120.0 . . ?
C9 C10 H10A 120.0 . . ?
C12 C11 C10 120.4(4) . . ?
C12 C11 H11A 119.8 . . ?
C10 C11 H11A 119.8 . . ?
C11 C12 C13 120.2(4) . . ?
C11 C12 H12A 119.9 . . ?
C13 C12 H12A 119.9 . . ?
C12 C13 C14 119.1(4) . . ?
C12 C13 C15 121.7(3) . . ?
C14 C13 C15 119.1(3) . . ?
C13 C14 C9 120.7(3) . . ?
C13 C14 H14A 119.6 . . ?
C9 C14 H14A 119.6 . . ?
C20 C15 C16 118.4(4) . . ?
C20 C15 C13 120.1(3) . . ?
C16 C15 C13 121.3(4) . . ?
C17 C16 C15 120.6(4) . . ?
C17 C16 H16A 119.7 . . ?
C15 C16 H16A 119.7 . . ?
C18 C17 C16 121.0(4) . . ?
C18 C17 H17A 119.5 . . ?
C16 C17 H17A 119.5 . . ?
C17 C18 C19 119.3(4) . . ?
C17 C18 H18A 120.4 . . ?
C19 C18 H18A 120.4 . . ?
C20 C19 C18 119.2(4) . . ?
C20 C19 C21 121.1(3) . . ?
C18 C19 C21 119.7(3) . . ?
C15 C20 C19 121.5(3) . . ?
C15 C20 H20A 119.2 . . ?
C19 C20 H20A 119.2 . . ?
N4 C21 C22 107.0(3) . . ?
N4 C21 C19 121.5(3) . . ?
C22 C21 C19 131.5(3) . . ?
C21 C22 C23 105.2(3) . . ?
C21 C22 H22A 127.4 . . ?
C23 C22 H22A 127.4 . . ?
N5 C23 C22 110.7(3) . . ?
N5 C23 C24 117.0(3) . . ?
C22 C23 C24 132.2(4) . . ?
N6 C24 C25 122.8(4) . . ?
N6 C24 C23 114.1(3) . . ?
C25 C24 C23 123.0(4) . . ?
C24 C25 C26 119.1(4) . . ?
C24 C25 H25A 120.5 . . ?
C26 C25 H25A 120.5 . . ?
C27 C26 C25 118.1(4) . . ?
C27 C26 C30 121.9(5) . . ?
C25 C26 C30 119.9(5) . . ?
C26 C27 C28 119.8(4) . . ?
C26 C27 H27A 120.1 . . ?
C28 C27 H27A 120.1 . . ?
N6 C28 C27 122.5(4) . . ?
N6 C28 H28A 118.8 . . ?
C27 C28 H28A 118.8 . . ?
C3 C29 H29A 109.5 . . ?
C3 C29 H29B 109.5 . . ?
H29A C29 H29B 109.5 . . ?
C3 C29 H29C 109.5 . . ?
H29A C29 H29C 109.5 . . ?
H29B C29 H29C 109.5 . . ?
C26 C30 H30A 109.5 . . ?
C26 C30 H30B 109.5 . . ?
H30A C30 H30B 109.5 . . ?
C26 C30 H30C 109.5 . . ?
H30A C30 H30C 109.5 . . ?
H30B C30 H30C 109.5 . . ?
N7 C31 C32 122.0(4) . . ?
N7 C31 H31A 119.0 . . ?
C32 C31 H31A 119.0 . . ?
C33 C32 C31 120.5(4) . . ?
C33 C32 H32A 119.7 . . ?
C31 C32 H32A 119.7 . . ?
C32 C33 C34 117.4(4) . . ?
C32 C33 C59 122.8(4) . . ?
C34 C33 C59 119.8(4) . . ?
C35 C34 C33 119.2(4) . . ?
C35 C34 H34A 120.4 . . ?
C33 C34 H34A 120.4 . . ?
N7 C35 C34 123.1(4) . . ?
N7 C35 C36 115.4(3) . . ?
C34 C35 C36 121.4(4) . . ?
N8 C36 C37 110.7(3) . . ?
N8 C36 C35 117.7(3) . . ?
C37 C36 C35 131.6(3) . . ?
C36 C37 C38 105.8(3) . . ?
C36 C37 H37A 127.1 . . ?
C38 C37 H37A 127.1 . . ?
N9 C38 C37 106.1(3) . . ?
N9 C38 C39 123.9(3) . . ?
C37 C38 C39 130.0(3) . . ?
C44 C39 C40 119.2(4) . . ?
C44 C39 C38 121.9(3) . . ?
C40 C39 C38 119.0(4) . . ?
C41 C40 C39 119.7(4) . . ?
C41 C40 H40A 120.1 . . ?
C39 C40 H40A 120.1 . . ?
C42 C41 C40 120.5(4) . . ?
C42 C41 H41A 119.7 . . ?
C40 C41 H41A 119.7 . . ?
C41 C42 C43 120.8(4) . . ?
C41 C42 H42A 119.6 . . ?
C43 C42 H42A 119.6 . . ?
C44 C43 C42 118.7(4) . . ?
C44 C43 C45 121.1(3) . . ?
C42 C43 C45 120.1(4) . . ?
C43 C44 C39 121.1(4) . . ?
C43 C44 H44A 119.5 . . ?
C39 C44 H44A 119.5 . . ?
C50 C45 C46 118.8(4) . . ?
C50 C45 C43 119.5(3) . . ?
C46 C45 C43 121.7(3) . . ?
C47 C46 C45 120.7(4) . . ?
C47 C46 H46A 119.6 . . ?
C45 C46 H46A 119.6 . . ?
C48 C47 C46 120.4(4) . . ?
C48 C47 H47A 119.8 . . ?
C46 C47 H47A 119.8 . . ?
C47 C48 C49 119.8(4) . . ?
C47 C48 H48A 120.1 . . ?
C49 C48 H48A 120.1 . . ?
C48 C49 C50 119.9(3) . . ?
C48 C49 C51 119.3(4) . . ?
C50 C49 C51 120.8(3) . . ?
C45 C50 C49 120.3(3) . . ?
C45 C50 H50A 119.8 . . ?
C49 C50 H50A 119.8 . . ?
N10 C51 C52 106.8(3) . . ?
N10 C51 C49 122.0(4) . . ?
C52 C51 C49 131.2(4) . . ?
C51 C52 C53 105.0(3) . . ?
C51 C52 H52A 127.5 . . ?
C53 C52 H52A 127.5 . . ?
N11 C53 C52 111.1(3) . . ?
N11 C53 C54 116.9(3) . . ?
C52 C53 C54 132.0(4) . . ?
N12 C54 C55 123.0(4) . . ?
N12 C54 C53 114.6(3) . . ?
C55 C54 C53 122.4(4) . . ?
C54 C55 C56 119.3(4) . . ?
C54 C55 H55A 120.3 . . ?
C56 C55 H55A 120.3 . . ?
C57 C56 C55 117.2(4) . . ?
C57 C56 C60 122.1(4) . . ?
C55 C56 C60 120.6(5) . . ?
C56 C57 C58 120.6(4) . . ?
C56 C57 H57A 119.7 . . ?
C58 C57 H57A 119.7 . . ?
N12 C58 C57 122.1(4) . . ?
N12 C58 H58A 118.9 . . ?
C57 C58 H58A 118.9 . . ?
C33 C59 H59A 109.5 . . ?
C33 C59 H59B 109.5 . . ?
H59A C59 H59B 109.5 . . ?
C33 C59 H59C 109.5 . . ?
H59A C59 H59C 109.5 . . ?
H59B C59 H59C 109.5 . . ?
C56 C60 H60A 109.5 . . ?
C56 C60 H60B 109.5 . . ?
H60A C60 H60B 109.5 . . ?
C56 C60 H60C 109.5 . . ?
H60A C60 H60C 109.5 . . ?
H60B C60 H60C 109.5 . . ?
N13 C61 C62 122.4(4) . . ?
N13 C61 H61A 118.8 . . ?
C62 C61 H61A 118.8 . . ?
C63 C62 C61 118.1(4) . . ?
C63 C62 H62A 120.9 . . ?
C61 C62 H62A 120.9 . . ?
C62 C63 C64 120.3(4) . . ?
C62 C63 H63A 119.9 . . ?
C64 C63 H63A 119.9 . . ?
C65 C64 C63 118.3(4) . . ?
C65 C64 H64A 120.9 . . ?
C63 C64 H64A 120.9 . . ?
N13 C65 C64 122.3(3) . . ?
N13 C65 C66 114.1(3) . . ?
C64 C65 C66 123.6(3) . . ?
N14 C66 C67 110.4(3) . . ?
N14 C66 C65 116.8(3) . . ?
C67 C66 C65 132.8(3) . . ?
C68 C67 C66 104.9(3) . . ?
C68 C67 H67A 127.6 . . ?
C66 C67 H67A 127.6 . . ?
N15 C68 C67 106.5(3) . . ?
N15 C68 C69 121.2(3) . . ?
C67 C68 C69 132.3(3) . . ?
C74 C69 C70 118.6(3) . . ?
C74 C69 C68 120.2(3) . . ?
C70 C69 C68 121.1(3) . . ?
C71 C70 C69 119.6(4) . . ?
C71 C70 H70A 120.2 . . ?
C69 C70 H70A 120.2 . . ?
C72 C71 C70 121.6(4) . . ?
C72 C71 H71A 119.2 . . ?
C70 C71 H71A 119.2 . . ?
C71 C72 C73 119.2(4) . . ?
C71 C72 H72A 120.4 . . ?
C73 C72 H72A 120.4 . . ?
C74 C73 C72 119.5(4) . . ?
C74 C73 C75 118.8(3) . . ?
C72 C73 C75 121.5(4) . . ?
C73 C74 C69 121.4(3) . . ?
C73 C74 H74A 119.3 . . ?
C69 C74 H74A 119.3 . . ?
N16 C75 C76 106.4(3) . . ?
N16 C75 C73 119.9(3) . . ?
C76 C75 C73 133.6(4) . . ?
C75 C76 C77 105.2(3) . . ?
C75 C76 H76A 127.4 . . ?
C77 C76 H76A 127.4 . . ?
N17 C77 C76 110.1(3) . . ?
N17 C77 C78 115.5(3) . . ?
C76 C77 C78 134.2(3) . . ?
N18 C78 C79 121.9(3) . . ?
N18 C78 C77 114.3(3) . . ?
C79 C78 C77 123.8(4) . . ?
C78 C79 C80 118.2(4) . . ?
C78 C79 H79A 120.9 . . ?
C80 C79 H79A 120.9 . . ?
C81 C80 C79 120.3(4) . . ?
C81 C80 H80A 119.8 . . ?
C79 C80 H80A 119.8 . . ?
C80 C81 C82 118.1(4) . . ?
C80 C81 H81A 121.0 . . ?
C82 C81 H81A 121.0 . . ?
N18 C82 C81 122.4(4) . . ?
N18 C82 H82A 118.8 . . ?
C81 C82 H82A 118.8 . . ?
F10 P1 F7 90.8(3) . . ?
F10 P1 F8 90.4(3) . . ?
F7 P1 F8 178.3(3) . . ?
F10 P1 F12 178.1(4) . . ?
F7 P1 F12 88.8(2) . . ?
F8 P1 F12 89.8(3) . . ?
F10 P1 F11 88.6(3) . . ?
F7 P1 F11 89.0(3) . . ?
F8 P1 F11 89.9(2) . . ?
F12 P1 F11 89.5(3) . . ?
F10 P1 F9 93.2(4) . . ?
F7 P1 F9 90.0(3) . . ?
F8 P1 F9 91.1(3) . . ?
F12 P1 F9 88.7(3) . . ?
F11 P1 F9 177.9(3) . . ?
F14 P2 F15 92.6(5) . . ?
F14 P2 F16 93.1(4) . . ?
F15 P2 F16 90.2(3) . . ?
F14 P2 F17 177.6(5) . . ?
F15 P2 F17 89.4(5) . . ?
F16 P2 F17 88.3(4) . . ?
F14 P2 F18 89.8(5) . . ?
F15 P2 F18 91.5(3) . . ?
F16 P2 F18 176.6(5) . . ?
F17 P2 F18 88.8(5) . . ?
F14 P2 F13 89.2(3) . . ?
F15 P2 F13 178.1(5) . . ?
F16 P2 F13 90.2(3) . . ?
F17 P2 F13 88.8(4) . . ?
F18 P2 F13 88.1(3) . . ?
F2 Si1 F3 92.87(12) . . ?
F2 Si1 F5 88.85(13) . . ?
F3 Si1 F5 177.90(14) . . ?
F2 Si1 F4 92.35(12) . . ?
F3 Si1 F4 90.37(12) . . ?
F5 Si1 F4 88.35(12) . . ?
F2 Si1 F6 89.87(12) . . ?
F3 Si1 F6 91.70(12) . . ?
F5 Si1 F6 89.51(13) . . ?
F4 Si1 F6 176.89(13) . . ?
F2 Si1 F1 177.22(14) . . ?
F3 Si1 F1 88.89(12) . . ?
F5 Si1 F1 89.43(12) . . ?
F4 Si1 F1 89.79(12) . . ?
F6 Si1 F1 87.93(12) . . ?
O1S C1S H1S1 109.5 . . ?
O1S C1S H1S2 109.5 . . ?
H1S1 C1S H1S2 109.5 . . ?
O1S C1S H1S3 109.5 . . ?
H1S1 C1S H1S3 109.5 . . ?
H1S2 C1S H1S3 109.5 . . ?
C1S O1S H1S 109.5 . . ?
C1S O2S H2S 109.5 . . ?
C3S O3S H3S 109.5 . . ?
O3S C3S H3S1 109.5 . . ?
O3S C3S H3S2 109.5 . . ?
H3S1 C3S H3S2 109.5 . . ?
O3S C3S H3S3 109.5 . . ?
H3S1 C3S H3S3 109.5 . . ?
H3S2 C3S H3S3 109.5 . . ?
O4S C4S H4S1 109.5 . . ?
O4S C4S H4S2 109.6 . . ?
H4S1 C4S H4S2 109.5 . . ?
O4S C4S H4S3 109.3 . . ?
H4S1 C4S H4S3 109.5 . . ?
H4S2 C4S H4S3 109.5 . . ?
C4S O4S H4S 109.6 . . ?
O5S C5S H5S1 109.6 . . ?
O5S C5S H5S2 109.3 . . ?
H5S1 C5S H5S2 109.5 . . ?
O5S C5S H5S3 109.6 . . ?
H5S1 C5S H5S3 109.5 . . ?
H5S2 C5S H5S3 109.5 . . ?
C5S O5S H5S 109.6 . . ?
C6S O6S H6S 109.9 . . ?
O6S C6S H6S1 109.4 . . ?
O6S C6S H6S2 110.6 . . ?
H6S1 C6S H6S2 109.5 . . ?
O6S C6S H6S3 108.5 . . ?
H6S1 C6S H6S3 109.5 . . ?
H6S2 C6S H6S3 109.5 . . ?
C12S C11S C16S 120.0 . . ?
C12S C11S H11B 120.0 . . ?
C16S C11S H11B 120.0 . . ?
C11S C12S C13S 120.0 . . ?
C11S C12S H12B 120.0 . . ?
C13S C12S H12B 120.0 . . ?
C14S C13S C12S 120.0 . . ?
C14S C13S H13A 120.0 . . ?
C12S C13S H13A 120.0 . . ?
C13S C14S C15S 120.0 . . ?
C13S C14S H14B 120.0 . . ?
C15S C14S H14B 120.0 . . ?
C16S C15S C14S 120.0 . . ?
C16S C15S H15B 120.0 . . ?
C14S C15S H15B 120.0 . . ?
C15S C16S C11S 120.0 . . ?
C15S C16S C17S 119.2(6) . . ?
C11S C16S C17S 120.8(6) . . ?
C16S C17S H17B 109.5 . . ?
C16S C17S H17C 109.5 . . ?
H17B C17S H17C 109.5 . . ?
C16S C17S H17D 109.5 . . ?
H17B C17S H17D 109.5 . . ?
H17C C17S H17D 109.5 . . ?

loop_
_geom_bond_atom_site_label_1
_geom_bond_atom_site_label_2
_geom_bond_distance
_geom_bond_site_symmetry_2
_geom_bond_publ_flag
Co1 N8 2.108(3) . ?
Co1 N14 2.115(3) . ?
Co1 N2 2.134(3) . ?
Co1 N13 2.154(3) . ?
Co1 N1 2.166(3) . ?
Co1 N7 2.171(3) . ?
Co2 N5 2.090(3) . ?
Co2 N17 2.114(3) . ?
Co2 N11 2.123(3) . ?
Co2 N18 2.129(3) . ?
Co2 N6 2.148(3) . ?
Co2 N12 2.172(3) . ?
N1 C5 1.351(5) . ?
N1 C1 1.352(5) . ?
N2 C6 1.342(5) . ?
N2 N3 1.343(4) . ?
N3 C8 1.357(5) . ?
N3 H3A 0.8800 . ?
N4 N5 1.350(4) . ?
N4 C21 1.353(5) . ?
N4 H4B 0.8800 . ?
N5 C23 1.335(5) . ?
N6 C28 1.338(5) . ?
N6 C24 1.351(5) . ?
N7 C35 1.341(5) . ?
N7 C31 1.352(5) . ?
N8 N9 1.347(4) . ?
N8 C36 1.351(5) . ?
N9 C38 1.350(5) . ?
N9 H9A 0.8800 . ?
N10 N11 1.348(4) . ?
N10 C51 1.350(5) . ?
N10 H10B 0.8800 . ?
N11 C53 1.332(5) . ?
N12 C58 1.335(5) . ?
N12 C54 1.347(5) . ?
N13 C61 1.336(5) . ?
N13 C65 1.348(5) . ?
N14 N15 1.335(4) . ?
N14 C66 1.343(5) . ?
N15 C68 1.347(5) . ?
N15 H15A 0.8800 . ?
N16 N17 1.336(4) . ?
N16 C75 1.341(5) . ?
N16 H16B 0.8800 . ?
N17 C77 1.347(5) . ?
N18 C82 1.335(5) . ?
N18 C78 1.357(5) . ?
C1 C2 1.390(6) . ?
C1 H1A 0.9500 . ?
C2 C3 1.370(7) . ?
C2 H2A 0.9500 . ?
C3 C4 1.405(6) . ?
C3 C29 1.495(6) . ?
C4 C5 1.394(5) . ?
C4 H4A 0.9500 . ?
C5 C6 1.456(5) . ?
C6 C7 1.401(5) . ?
C7 C8 1.380(5) . ?
C7 H7A 0.9500 . ?
C8 C9 1.474(5) . ?
C9 C10 1.388(5) . ?
C9 C14 1.393(5) . ?
C10 C11 1.385(6) . ?
C10 H10A 0.9500 . ?
C11 C12 1.385(6) . ?
C11 H11A 0.9500 . ?
C12 C13 1.391(5) . ?
C12 H12A 0.9500 . ?
C13 C14 1.392(5) . ?
C13 C15 1.478(5) . ?
C14 H14A 0.9500 . ?
C15 C20 1.387(5) . ?
C15 C16 1.401(5) . ?
C16 C17 1.385(6) . ?
C16 H16A 0.9500 . ?
C17 C18 1.382(6) . ?
C17 H17A 0.9500 . ?
C18 C19 1.410(5) . ?
C18 H18A 0.9500 . ?
C19 C20 1.396(5) . ?
C19 C21 1.463(5) . ?
C20 H20A 0.9500 . ?
C21 C22 1.378(5) . ?
C22 C23 1.397(6) . ?
C22 H22A 0.9500 . ?
C23 C24 1.466(5) . ?
C24 C25 1.385(6) . ?
C25 C26 1.388(7) . ?
C25 H25A 0.9500 . ?
C26 C27 1.376(8) . ?
C26 C30 1.517(7) . ?
C27 C28 1.390(7) . ?
C27 H27A 0.9500 . ?
C28 H28A 0.9500 . ?
C29 H29A 0.9800 . ?
C29 H29B 0.9800 . ?
C29 H29C 0.9800 . ?
C30 H30A 0.9800 . ?
C30 H30B 0.9800 . ?
C30 H30C 0.9800 . ?
C31 C32 1.386(6) . ?
C31 H31A 0.9500 . ?
C32 C33 1.381(7) . ?
C32 H32A 0.9500 . ?
C33 C34 1.392(6) . ?
C33 C59 1.512(6) . ?
C34 C35 1.391(5) . ?
C34 H34A 0.9500 . ?
C35 C36 1.458(5) . ?
C36 C37 1.386(5) . ?
C37 C38 1.388(5) . ?
C37 H37A 0.9500 . ?
C38 C39 1.459(5) . ?
C39 C44 1.390(6) . ?
C39 C40 1.401(5) . ?
C40 C41 1.388(6) . ?
C40 H40A 0.9500 . ?
C41 C42 1.369(7) . ?
C41 H41A 0.9500 . ?
C42 C43 1.399(6) . ?
C42 H42A 0.9500 . ?
C43 C44 1.389(5) . ?
C43 C45 1.479(6) . ?
C44 H44A 0.9500 . ?
C45 C50 1.392(5) . ?
C45 C46 1.398(6) . ?
C46 C47 1.385(7) . ?
C46 H46A 0.9500 . ?
C47 C48 1.378(6) . ?
C47 H47A 0.9500 . ?
C48 C49 1.395(5) . ?
C48 H48A 0.9500 . ?
C49 C50 1.397(6) . ?
C49 C51 1.465(5) . ?
C50 H50A 0.9500 . ?
C51 C52 1.380(6) . ?
C52 C53 1.395(5) . ?
C52 H52A 0.9500 . ?
C53 C54 1.474(5) . ?
C54 C55 1.371(6) . ?
C55 C56 1.400(6) . ?
C55 H55A 0.9500 . ?
C56 C57 1.370(7) . ?
C56 C60 1.501(7) . ?
C57 C58 1.385(6) . ?
C57 H57A 0.9500 . ?
C58 H58A 0.9500 . ?
C59 H59A 0.9800 . ?
C59 H59B 0.9800 . ?
C59 H59C 0.9800 . ?
C60 H60A 0.9800 . ?
C60 H60B 0.9800 . ?
C60 H60C 0.9800 . ?
C61 C62 1.397(6) . ?
C61 H61A 0.9500 . ?
C62 C63 1.368(6) . ?
C62 H62A 0.9500 . ?
C63 C64 1.384(6) . ?
C63 H63A 0.9500 . ?
C64 C65 1.381(5) . ?
C64 H64A 0.9500 . ?
C65 C66 1.459(5) . ?
C66 C67 1.407(5) . ?
C67 C68 1.388(5) . ?
C67 H67A 0.9500 . ?
C68 C69 1.469(5) . ?
C69 C74 1.393(5) . ?
C69 C70 1.398(5) . ?
C70 C71 1.388(6) . ?
C70 H70A 0.9500 . ?
C71 C72 1.380(6) . ?
C71 H71A 0.9500 . ?
C72 C73 1.394(5) . ?
C72 H72A 0.9500 . ?
C73 C74 1.391(5) . ?
C73 C75 1.473(5) . ?
C74 H74A 0.9500 . ?
C75 C76 1.392(5) . ?
C76 C77 1.398(5) . ?
C76 H76A 0.9500 . ?
C77 C78 1.456(5) . ?
C78 C79 1.387(5) . ?
C79 C80 1.388(6) . ?
C79 H79A 0.9500 . ?
C80 C81 1.383(6) . ?
C80 H80A 0.9500 . ?
C81 C82 1.392(6) . ?
C81 H81A 0.9500 . ?
C82 H82A 0.9500 . ?
P1 F10 1.561(5) . ?
P1 F7 1.569(5) . ?
P1 F8 1.581(4) . ?
P1 F12 1.584(4) . ?
P1 F11 1.591(5) . ?
P1 F9 1.593(5) . ?
P2 F14 1.541(7) . ?
P2 F15 1.552(6) . ?
P2 F16 1.566(5) . ?
P2 F17 1.566(8) . ?
P2 F18 1.580(6) . ?
P2 F13 1.604(5) . ?
Si1 F2 1.670(3) . ?
Si1 F3 1.671(2) . ?
Si1 F5 1.687(3) . ?
Si1 F4 1.692(2) . ?
Si1 F6 1.704(2) . ?
Si1 F1 1.711(2) . ?
C1S O1S 1.338(13) . ?
C1S O2S 1.390(14) . ?
C1S H1S1 0.9800 . ?
C1S H1S2 0.9800 . ?
C1S H1S3 0.9800 . ?
O1S H1S 0.8400 . ?
O2S H2S 0.8400 . ?
O3S C3S 1.435(6) . ?
O3S H3S 0.8400 . ?
C3S H3S1 0.9800 . ?
C3S H3S2 0.9800 . ?
C3S H3S3 0.9800 . ?
C4S O4S 1.406(13) . ?
C4S H4S1 0.9801 . ?
C4S H4S2 0.9800 . ?
C4S H4S3 0.9797 . ?
O4S H4S 0.8401 . ?
C5S O5S 1.288(13) . ?
C5S H5S1 0.9796 . ?
C5S H5S2 0.9801 . ?
C5S H5S3 0.9802 . ?
O5S H5S 0.8399 . ?
O6S C6S 1.336(17) . ?
O6S H6S 0.8400 . ?
C6S H6S1 0.9802 . ?
C6S H6S2 0.9801 . ?
C6S H6S3 0.9799 . ?
C11S C12S 1.3900 . ?
C11S C16S 1.3900 . ?
C11S H11B 0.9500 . ?
C12S C13S 1.3900 . ?
C12S H12B 0.9500 . ?
C13S C14S 1.3900 . ?
C13S H13A 0.9500 . ?
C14S C15S 1.3900 . ?
C14S H14B 0.9500 . ?
C15S C16S 1.3900 . ?
C15S H15B 0.9500 . ?
C16S C17S 1.50(2) . ?
C17S H17B 0.9800 . ?
C17S H17C 0.9800 . ?
C17S H17D 0.9800 . ?

loop_
_geom_hbond_atom_site_label_D
_geom_hbond_atom_site_label_H
_geom_hbond_atom_site_label_A
_geom_hbond_distance_DH
_geom_hbond_distance_HA
_geom_hbond_distance_DA
_geom_hbond_angle_DHA
_geom_hbond_site_symmetry_A
_geom_hbond_publ_flag
N3 H3A F3 0.88 1.99 2.835(4) 159.9 . yes
N4 H4B F6 0.88 1.93 2.750(4) 154.2 . yes
N9 H9A F4 0.88 1.91 2.720(4) 152.1 . yes
N10 H10B F2 0.88 2.15 2.955(4) 151.2 . yes
N15 H15A F1 0.88 1.83 2.665(4) 157.9 . yes
N16 H16B F5 0.88 1.79 2.622(4) 156.4 . yes
O1S^a H1S^a F12 0.84 2.90 3.524(18) 132.4 . yes
O2S^b H2S^b F12 0.84 1.82 2.513(18) 139.1 . yes
O3S^a H3S^a F14 0.84 2.74 3.300(11) 125.1 . yes
O4S^a H4S^a O5S^a 0.84 1.98 2.788(13) 160.6 . yes
O6S^a H6S^a O4S^a 0.84 1.86 2.672(14) 162.8 . yes

loop_
_geom_torsion_atom_site_label_1
_geom_torsion_atom_site_label_2
_geom_torsion_atom_site_label_3
_geom_torsion_atom_site_label_4
_geom_torsion
_geom_torsion_site_symmetry_1
_geom_torsion_site_symmetry_2
_geom_torsion_site_symmetry_3
_geom_torsion_site_symmetry_4
_geom_torsion_publ_flag
C6 N2 N3 C8 -0.1(4) . . . . ?
Co1 N2 N3 C8 -157.0(3) . . . . ?
C21 N4 N5 C23 -0.8(4) . . . . ?
C21 N4 N5 Co2 -174.6(3) . . . . ?
C36 N8 N9 C38 -0.3(4) . . . . ?
Co1 N8 N9 C38 -173.5(3) . . . . ?
C51 N10 N11 C53 -0.5(4) . . . . ?
C51 N10 N11 Co2 -154.8(3) . . . . ?
C66 N14 N15 C68 0.3(4) . . . . ?
Co1 N14 N15 C68 -152.3(3) . . . . ?
C75 N16 N17 C77 0.7(4) . . . . ?
C75 N16 N17 Co2 -139.0(3) . . . . ?
C5 N1 C1 C2 -1.1(6) . . . . ?
Co1 N1 C1 C2 169.6(3) . . . . ?
N1 C1 C2 C3 0.0(7) . . . . ?
C1 C2 C3 C4 1.3(7) . . . . ?
C1 C2 C3 C29 -179.3(4) . . . . ?
C2 C3 C4 C5 -1.4(6) . . . . ?
C29 C3 C4 C5 179.1(4) . . . . ?
C1 N1 C5 C4 0.9(6) . . . . ?
Co1 N1 C5 C4 -171.0(3) . . . . ?
C1 N1 C5 C6 179.7(3) . . . . ?
Co1 N1 C5 C6 7.8(4) . . . . ?
C3 C4 C5 N1 0.4(6) . . . . ?
C3 C4 C5 C6 -178.3(4) . . . . ?
N3 N2 C6 C7 0.0(4) . . . . ?
Co1 N2 C6 C7 163.1(2) . . . . ?
N3 N2 C6 C5 -179.9(3) . . . . ?
Co1 N2 C6 C5 -16.8(4) . . . . ?
N1 C5 C6 N2 6.0(5) . . . . ?
C4 C5 C6 N2 -175.2(4) . . . . ?
N1 C5 C6 C7 -173.9(4) . . . . ?
C4 C5 C6 C7 4.9(6) . . . . ?
N2 C6 C7 C8 0.1(4) . . . . ?
C5 C6 C7 C8 180.0(4) . . . . ?
N2 N3 C8 C7 0.1(4) . . . . ?
N2 N3 C8 C9 175.9(3) . . . . ?
C6 C7 C8 N3 -0.1(4) . . . . ?
C6 C7 C8 C9 -175.4(4) . . . . ?
N3 C8 C9 C10 -155.8(4) . . . . ?
C7 C8 C9 C10 18.9(6) . . . . ?
N3 C8 C9 C14 20.7(6) . . . . ?
C7 C8 C9 C14 -164.7(4) . . . . ?
C14 C9 C10 C11 -1.0(6) . . . . ?
C8 C9 C10 C11 175.6(4) . . . . ?
C9 C10 C11 C12 -0.6(7) . . . . ?
C10 C11 C12 C13 1.1(7) . . . . ?
C11 C12 C13 C14 0.0(6) . . . . ?
C11 C12 C13 C15 -179.9(4) . . . . ?
C12 C13 C14 C9 -1.6(6) . . . . ?
C15 C13 C14 C9 178.3(4) . . . . ?
C10 C9 C14 C13 2.1(6) . . . . ?
C8 C9 C14 C13 -174.4(4) . . . . ?
C12 C13 C15 C20 -136.7(4) . . . . ?
C14 C13 C15 C20 43.3(5) . . . . ?
C12 C13 C15 C16 46.8(6) . . . . ?
C14 C13 C15 C16 -133.2(4) . . . . ?
C20 C15 C16 C17 -1.9(6) . . . . ?
C13 C15 C16 C17 174.7(4) . . . . ?
C15 C16 C17 C18 1.3(6) . . . . ?
C16 C17 C18 C19 0.2(6) . . . . ?
C17 C18 C19 C20 -1.0(6) . . . . ?
C17 C18 C19 C21 178.9(4) . . . . ?
C16 C15 C20 C19 1.0(5) . . . . ?
C13 C15 C20 C19 -175.6(3) . . . . ?
C18 C19 C20 C15 0.4(6) . . . . ?
C21 C19 C20 C15 -179.5(3) . . . . ?
N5 N4 C21 C22 0.6(4) . . . . ?
N5 N4 C21 C19 179.3(3) . . . . ?
C20 C19 C21 N4 -13.7(5) . . . . ?
C18 C19 C21 N4 166.4(4) . . . . ?
C20 C19 C21 C22 164.6(4) . . . . ?
C18 C19 C21 C22 -15.3(6) . . . . ?
N4 C21 C22 C23 -0.1(4) . . . . ?
C19 C21 C22 C23 -178.6(4) . . . . ?
N4 N5 C23 C22 0.7(4) . . . . ?
Co2 N5 C23 C22 176.1(2) . . . . ?
N4 N5 C23 C24 178.5(3) . . . . ?
Co2 N5 C23 C24 -6.1(4) . . . . ?
C21 C22 C23 N5 -0.4(4) . . . . ?
C21 C22 C23 C24 -177.7(4) . . . . ?
C28 N6 C24 C25 -4.1(6) . . . . ?
Co2 N6 C24 C25 170.2(3) . . . . ?
C28 N6 C24 C23 178.0(3) . . . . ?
Co2 N6 C24 C23 -7.7(4) . . . . ?
N5 C23 C24 N6 9.2(5) . . . . ?
C22 C23 C24 N6 -173.6(4) . . . . ?
N5 C23 C24 C25 -168.7(4) . . . . ?
C22 C23 C24 C25 8.6(7) . . . . ?
N6 C24 C25 C26 1.3(6) . . . . ?
C23 C24 C25 C26 179.0(4) . . . . ?
C24 C25 C26 C27 2.3(7) . . . . ?
C24 C25 C26 C30 -175.6(5) . . . . ?
C25 C26 C27 C28 -3.2(7) . . . . ?
C30 C26 C27 C28 174.7(5) . . . . ?
C24 N6 C28 C27 3.2(6) . . . . ?
Co2 N6 C28 C27 -170.3(3) . . . . ?
C26 C27 C28 N6 0.4(7) . . . . ?
C35 N7 C31 C32 2.7(7) . . . . ?
Co1 N7 C31 C32 -172.4(3) . . . . ?
N7 C31 C32 C33 0.4(7) . . . . ?
C31 C32 C33 C34 -2.5(7) . . . . ?
C31 C32 C33 C59 176.0(5) . . . . ?
C32 C33 C34 C35 1.5(6) . . . . ?
C59 C33 C34 C35 -177.1(4) . . . . ?
C31 N7 C35 C34 -3.8(6) . . . . ?
Co1 N7 C35 C34 172.0(3) . . . . ?
C31 N7 C35 C36 179.5(4) . . . . ?
Co1 N7 C35 C36 -4.7(4) . . . . ?
C33 C34 C35 N7 1.7(6) . . . . ?
C33 C34 C35 C36 178.2(4) . . . . ?
N9 N8 C36 C37 -0.7(4) . . . . ?
Co1 N8 C36 C37 174.4(2) . . . . ?
N9 N8 C36 C35 177.4(3) . . . . ?
Co1 N8 C36 C35 -7.4(4) . . . . ?
N7 C35 C36 N8 8.2(5) . . . . ?
C34 C35 C36 N8 -168.5(4) . . . . ?
N7 C35 C36 C37 -174.1(4) . . . . ?
C34 C35 C36 C37 9.2(6) . . . . ?
N8 C36 C37 C38 1.5(4) . . . . ?
C35 C36 C37 C38 -176.3(4) . . . . ?
N8 N9 C38 C37 1.3(4) . . . . ?
N8 N9 C38 C39 -177.0(3) . . . . ?
C36 C37 C38 N9 -1.6(4) . . . . ?
C36 C37 C38 C39 176.5(4) . . . . ?
N9 C38 C39 C44 -11.2(6) . . . . ?
C37 C38 C39 C44 171.0(4) . . . . ?
N9 C38 C39 C40 168.4(4) . . . . ?
C37 C38 C39 C40 -9.5(6) . . . . ?
C44 C39 C40 C41 -0.8(7) . . . . ?
C38 C39 C40 C41 179.6(4) . . . . ?
C39 C40 C41 C42 0.5(8) . . . . ?
C40 C41 C42 C43 0.6(8) . . . . ?
C41 C42 C43 C44 -1.4(7) . . . . ?
C41 C42 C43 C45 176.1(5) . . . . ?
C42 C43 C44 C39 1.0(6) . . . . ?
C45 C43 C44 C39 -176.4(4) . . . . ?
C40 C39 C44 C43 0.1(6) . . . . ?
C38 C39 C44 C43 179.6(4) . . . . ?
C44 C43 C45 C50 38.2(6) . . . . ?
C42 C43 C45 C50 -139.2(4) . . . . ?
C44 C43 C45 C46 -141.5(4) . . . . ?
C42 C43 C45 C46 41.1(6) . . . . ?
C50 C45 C46 C47 0.7(6) . . . . ?
C43 C45 C46 C47 -179.6(4) . . . . ?
C45 C46 C47 C48 -0.9(7) . . . . ?
C46 C47 C48 C49 0.8(7) . . . . ?
C47 C48 C49 C50 -0.6(6) . . . . ?
C47 C48 C49 C51 177.5(4) . . . . ?
C46 C45 C50 C49 -0.5(6) . . . . ?
C43 C45 C50 C49 179.8(4) . . . . ?
C48 C49 C50 C45 0.5(6) . . . . ?
C51 C49 C50 C45 -177.6(4) . . . . ?
N11 N10 C51 C52 0.8(4) . . . . ?
N11 N10 C51 C49 178.5(3) . . . . ?
C48 C49 C51 N10 -149.9(4) . . . . ?
C50 C49 C51 N10 28.1(6) . . . . ?
C48 C49 C51 C52 27.2(6) . . . . ?
C50 C49 C51 C52 -154.8(4) . . . . ?
N10 C51 C52 C53 -0.7(4) . . . . ?
C49 C51 C52 C53 -178.1(4) . . . . ?
N10 N11 C53 C52 0.1(4) . . . . ?
Co2 N11 C53 C52 160.7(3) . . . . ?
N10 N11 C53 C54 178.6(3) . . . . ?
Co2 N11 C53 C54 -20.7(4) . . . . ?
C51 C52 C53 N11 0.4(4) . . . . ?
C51 C52 C53 C54 -177.9(4) . . . . ?
C58 N12 C54 C55 -0.1(6) . . . . ?
Co2 N12 C54 C55 -178.6(3) . . . . ?
C58 N12 C54 C53 179.5(3) . . . . ?
Co2 N12 C54 C53 1.0(4) . . . . ?
N11 C53 C54 N12 13.1(5) . . . . ?
C52 C53 C54 N12 -168.7(4) . . . . ?
N11 C53 C54 C55 -167.2(4) . . . . ?
C52 C53 C54 C55 11.0(7) . . . . ?
N12 C54 C55 C56 -0.2(7) . . . . ?
C53 C54 C55 C56 -179.9(4) . . . . ?
C54 C55 C56 C57 0.5(7) . . . . ?
C54 C55 C56 C60 178.4(5) . . . . ?
C55 C56 C57 C58 -0.4(8) . . . . ?
C60 C56 C57 C58 -178.3(6) . . . . ?
C54 N12 C58 C57 0.3(6) . . . . ?
Co2 N12 C58 C57 178.6(4) . . . . ?
C56 C57 C58 N12 0.0(8) . . . . ?
C65 N13 C61 C62 -0.8(6) . . . . ?
Co1 N13 C61 C62 172.2(3) . . . . ?
N13 C61 C62 C63 -0.2(6) . . . . ?
C61 C62 C63 C64 1.2(6) . . . . ?
C62 C63 C64 C65 -1.2(6) . . . . ?
C61 N13 C65 C64 0.7(6) . . . . ?
Co1 N13 C65 C64 -173.0(3) . . . . ?
C61 N13 C65 C66 179.6(3) . . . . ?
Co1 N13 C65 C66 5.9(4) . . . . ?
C63 C64 C65 N13 0.2(6) . . . . ?
C63 C64 C65 C66 -178.6(4) . . . . ?
N15 N14 C66 C67 0.2(4) . . . . ?
Co1 N14 C66 C67 159.2(3) . . . . ?
N15 N14 C66 C65 -178.1(3) . . . . ?
Co1 N14 C66 C65 -19.1(4) . . . . ?
N13 C65 C66 N14 8.6(5) . . . . ?
C64 C65 C66 N14 -172.5(4) . . . . ?
N13 C65 C66 C67 -169.2(4) . . . . ?
C64 C65 C66 C67 9.7(7) . . . . ?
N14 C66 C67 C68 -0.6(4) . . . . ?
C65 C66 C67 C68 177.4(4) . . . . ?
N14 N15 C68 C67 -0.7(4) . . . . ?
N14 N15 C68 C69 177.2(3) . . . . ?
C66 C67 C68 N15 0.7(4) . . . . ?
C66 C67 C68 C69 -176.8(4) . . . . ?
N15 C68 C69 C74 11.0(6) . . . . ?
C67 C68 C69 C74 -171.7(4) . . . . ?
N15 C68 C69 C70 -167.2(4) . . . . ?
C67 C68 C69 C70 10.1(7) . . . . ?
C74 C69 C70 C71 -0.9(6) . . . . ?
C68 C69 C70 C71 177.3(4) . . . . ?
C69 C70 C71 C72 1.1(7) . . . . ?
C70 C71 C72 C73 0.1(7) . . . . ?
C71 C72 C73 C74 -1.6(7) . . . . ?
C71 C72 C73 C75 173.2(4) . . . . ?
C72 C73 C74 C69 1.8(6) . . . . ?
C75 C73 C74 C69 -173.1(4) . . . . ?
C70 C69 C74 C73 -0.6(6) . . . . ?
C68 C69 C74 C73 -178.8(4) . . . . ?
N17 N16 C75 C76 -0.7(5) . . . . ?
N17 N16 C75 C73 176.1(3) . . . . ?
C74 C73 C75 N16 30.1(6) . . . . ?
C72 C73 C75 N16 -144.7(4) . . . . ?
C74 C73 C75 C76 -154.2(4) . . . . ?
C72 C73 C75 C76 31.0(7) . . . . ?
N16 C75 C76 C77 0.3(4) . . . . ?
C73 C75 C76 C77 -175.8(4) . . . . ?
N16 N17 C77 C76 -0.5(4) . . . . ?
Co2 N17 C77 C76 147.5(3) . . . . ?
N16 N17 C77 C78 -176.3(3) . . . . ?
Co2 N17 C77 C78 -28.4(4) . . . . ?
C75 C76 C77 N17 0.1(4) . . . . ?
C75 C76 C77 C78 174.8(4) . . . . ?
C82 N18 C78 C79 1.8(5) . . . . ?
Co2 N18 C78 C79 -171.1(3) . . . . ?
C82 N18 C78 C77 -179.8(3) . . . . ?
Co2 N18 C78 C77 7.4(4) . . . . ?
N17 C77 C78 N18 14.1(5) . . . . ?
C76 C77 C78 N18 -160.5(4) . . . . ?
N17 C77 C78 C79 -167.5(4) . . . . ?
C76 C77 C78 C79 17.9(7) . . . . ?
N18 C78 C79 C80 0.2(6) . . . . ?
C77 C78 C79 C80 -178.1(4) . . . . ?
C78 C79 C80 C81 -1.6(6) . . . . ?
C79 C80 C81 C82 1.0(6) . . . . ?
C78 N18 C82 C81 -2.5(6) . . . . ?
Co2 N18 C82 C81 169.5(3) . . . . ?
C80 C81 C82 N18 1.1(6) . . . . ?
C16S C11S C12S C13S 0.0 . . . . ?
C11S C12S C13S C14S 0.0 . . . . ?
C12S C13S C14S C15S 0.0 . . . . ?
C13S C14S C15S C16S 0.0 . . . . ?
C14S C15S C16S C11S 0.0 . . . . ?
C14S C15S C16S C17S -179.9(4) . . . . ?
C12S C11S C16S C15S 0.0 . . . . ?
C12S C11S C16S C17S 179.9(4) . . . . ?
